data_7125555
loop_
_publ_author_name
'Varshney, Dushyant B.'
'Papaefstathiou, Giannis S.'
'MacGillivray, Leonard R.'

_publ_section_title
;
 Site-directed regiocontrolled synthesis of a 'head-to-head' photodimer
 via a single-crystal-to-single-crystal transformation involving a linear
 template.
;
_journal_issue 17
_journal_name_full 'Chemical communications (Cambridge, England)'
_journal_page_first 1964
_journal_page_last 1965
_journal_paper_doi 10.1039/b204542g
_journal_year 2002
_chemical_formula_sum 'C48 H36 N4 O8'
_chemical_formula_weight 796.81
_space_group_IT_number 14
_space_group_name_Hall '-P 2yn'
_space_group_name_H-M_alt 'P 1 21/n 1'
_symmetry_cell_setting monoclinic
_symmetry_space_group_name_H-M 'P 1 21/n 1'
_atom_sites_solution_hydrogens geom
_atom_sites_solution_primary direct
_atom_sites_solution_secondary difmap
_audit_creation_method SHELXL
_cell_angle_alpha 90.00
_cell_angle_beta 100.32(3)
_cell_angle_gamma 90.00
_cell_formula_units_Z 4
_cell_length_a 10.169(2)
_cell_length_b 34.357(7)
_cell_length_c 11.181(2)
_cell_measurement_temperature 173(2)
_cell_volume 3843.2(13)
_computing_structure_refinement 'SHELXL-93 (Sheldrick, 1993)'
_computing_structure_solution 'SHELXS-86 (Sheldrick, 1990)'
_diffrn_ambient_temperature 173(2)
_diffrn_radiation_monochromator graphite
_diffrn_radiation_source 'fine-focus sealed tube'
_diffrn_radiation_type MoK\a
_diffrn_radiation_wavelength 0.71070
_diffrn_reflns_av_R_equivalents 0.0596
_diffrn_reflns_av_sigmaI/netI 0.0457
_diffrn_reflns_limit_h_max 12
_diffrn_reflns_limit_h_min -12
_diffrn_reflns_limit_k_max 40
_diffrn_reflns_limit_k_min -40
_diffrn_reflns_limit_l_max 13
_diffrn_reflns_limit_l_min -12
_diffrn_reflns_number 18767
_diffrn_reflns_theta_max 22.50
_diffrn_reflns_theta_min 2.99
_exptl_absorpt_coefficient_mu 0.095
_exptl_crystal_colour colorless
_exptl_crystal_density_diffrn 1.377
_exptl_crystal_description block
_exptl_crystal_F_000 1664
_exptl_crystal_size_max 0.30
_exptl_crystal_size_mid 0.25
_exptl_crystal_size_min 0.20
_refine_diff_density_max 0.389
_refine_diff_density_min -0.336
_refine_diff_density_rms 0.042
_refine_ls_extinction_method none
_refine_ls_goodness_of_fit_all 1.028
_refine_ls_goodness_of_fit_obs 1.086
_refine_ls_matrix_type full
_refine_ls_number_parameters 540
_refine_ls_number_reflns 4656
_refine_ls_number_restraints 0
_refine_ls_restrained_S_all 1.040
_refine_ls_restrained_S_obs 1.086
_refine_ls_R_factor_all 0.0804
_refine_ls_R_factor_obs 0.0557
_refine_ls_shift/esd_max 0.000
_refine_ls_shift/esd_mean 0.000
_refine_ls_structure_factor_coef Fsqd
_refine_ls_weighting_details 'w=1/[\s^2^(Fo^2^)+(0.0636P)^2^+3.1809P] where P=(Fo^2^+2Fc^2^)/3'
_refine_ls_weighting_scheme calc
_refine_ls_wR_factor_all 0.1471
_refine_ls_wR_factor_obs 0.1299
_reflns_number_observed 3714
_reflns_number_total 4994
_reflns_observed_criterion >2sigma(I)
_cod_data_source_file b204542g.txt
_cod_data_source_block mcg212
_cod_depositor_comments
;
The following automatic conversions were performed:

data item '_refine_ls_weighting_scheme' value 'calc
w=1/[\s^2^(Fo^2^)+(0.0636P)^2^+3.1809P] where P=(Fo^2^+2Fc^2^)/3' was
changed to 'calc'. A new data item '_refine_ls_weighting_details' was
created with the value set to
'w=1/[\s^2^(Fo^2^)+(0.0636P)^2^+3.1809P] where P=(Fo^2^+2Fc^2^)/3'.

Automatic conversion script
Id: cif_fix_values 6909 2019-04-08 15:41:33Z antanas 
;
_cod_original_cell_volume 3842.9(13)
_cod_original_sg_symbol_H-M 'P 21/n '
_cod_original_formula_sum 'C48 N4 O8 H36'
_cod_database_code 7125555

loop_
_symmetry_equiv_pos_as_xyz
'x, y, z'
'-x+1/2, y+1/2, -z+1/2'
'-x, -y, -z'
'x-1/2, -y-1/2, z-1/2'

loop_
_atom_site_aniso_label
_atom_site_aniso_U_11
_atom_site_aniso_U_22
_atom_site_aniso_U_33
_atom_site_aniso_U_23
_atom_site_aniso_U_13
_atom_site_aniso_U_12
O1 0.0369(14) 0.0577(15) 0.0446(14) 0.0051(11) 0.0070(11) 0.0138(11)
O2 0.066(2) 0.070(2) 0.038(2) -0.0029(12) 0.0031(13) 0.0117(13)
O3 0.057(2) 0.071(2) 0.0397(14) 0.0075(13) -0.0018(13) 0.0006(13)
O5 0.0437(14) 0.0485(15) 0.0461(14) -0.0055(11) 0.0152(11) 0.0038(11)
O6 0.061(2) 0.067(2) 0.063(2) 0.0183(14) 0.0338(15) 0.0078(13)
O7 0.0314(13) 0.0527(15) 0.060(2) -0.0044(12) 0.0104(12) -0.0023(11)
O8 0.0424(15) 0.068(2) 0.074(2) 0.0226(14) 0.0070(13) 0.0114(13)
N1 0.044(2) 0.048(2) 0.055(2) 0.0014(15) 0.005(2) 0.0042(14)
N2 0.036(2) 0.047(2) 0.049(2) -0.0025(14) 0.0087(14) 0.0006(13)
N3 0.042(2) 0.063(2) 0.043(2) 0.0041(15) 0.0005(14) -0.0027(14)
N4 0.034(2) 0.043(2) 0.066(2) 0.003(2) 0.0078(15) 0.0010(14)
C1 0.047(2) 0.054(2) 0.048(2) 0.014(2) 0.023(2) 0.014(2)
C2 0.078(3) 0.061(3) 0.071(3) 0.015(2) 0.043(2) 0.017(2)
C3 0.101(4) 0.058(3) 0.112(4) 0.031(3) 0.072(4) 0.037(3)
C4 0.070(3) 0.103(4) 0.094(4) 0.054(3) 0.049(3) 0.043(3)
C5 0.051(3) 0.092(4) 0.076(3) 0.053(3) 0.035(2) 0.031(2)
C6 0.030(2) 0.143(5) 0.064(3) 0.065(3) 0.014(2) 0.034(3)
C7 0.045(3) 0.135(5) 0.071(3) 0.044(3) 0.012(2) 0.004(3)
C8 0.041(2) 0.107(3) 0.045(2) 0.032(2) 0.001(2) -0.004(2)
C9 0.028(2) 0.084(3) 0.039(2) 0.029(2) 0.003(2) 0.002(2)
C10 0.035(2) 0.075(3) 0.049(2) 0.033(2) 0.021(2) 0.021(2)
C11 0.042(2) 0.044(2) 0.044(2) 0.000(2) 0.008(2) 0.001(2)
C12 0.036(2) 0.078(3) 0.029(2) 0.014(2) 0.004(2) -0.012(2)
C13 0.026(2) 0.041(2) 0.042(2) -0.003(2) 0.0055(15) -0.0048(15)
C14 0.037(2) 0.046(2) 0.050(2) 0.004(2) 0.005(2) -0.002(2)
C15 0.037(2) 0.055(2) 0.060(3) -0.003(2) 0.006(2) 0.009(2)
C16 0.033(2) 0.056(2) 0.054(2) -0.012(2) 0.011(2) 0.002(2)
C17 0.035(2) 0.047(2) 0.040(2) -0.012(2) 0.006(2) -0.007(2)
C18 0.042(2) 0.057(2) 0.049(2) -0.013(2) 0.017(2) -0.010(2)
C19 0.059(2) 0.057(2) 0.041(2) -0.005(2) 0.021(2) -0.015(2)
C20 0.055(2) 0.045(2) 0.043(2) 0.002(2) 0.009(2) -0.004(2)
C21 0.034(2) 0.042(2) 0.037(2) -0.005(2) 0.007(2) -0.0040(15)
C22 0.032(2) 0.036(2) 0.037(2) -0.0075(15) 0.008(2) -0.0060(14)
C23 0.030(2) 0.047(2) 0.045(2) 0.002(2) 0.006(2) -0.001(2)
C24 0.042(2) 0.050(2) 0.037(2) 0.004(2) -0.001(2) 0.000(2)
C25 0.053(2) 0.063(3) 0.059(3) 0.001(2) 0.020(2) 0.024(2)
C26 0.064(3) 0.063(2) 0.044(2) 0.005(2) 0.018(2) 0.013(2)
C27 0.040(2) 0.038(2) 0.049(2) 0.002(2) -0.002(2) 0.005(2)
C28 0.053(2) 0.047(2) 0.052(2) -0.001(2) 0.019(2) 0.010(2)
C29 0.058(2) 0.053(2) 0.046(2) 0.004(2) 0.011(2) 0.006(2)
C30 0.042(2) 0.054(2) 0.047(2) -0.001(2) 0.009(2) 0.004(2)
C31 0.044(2) 0.045(2) 0.054(2) 0.004(2) 0.012(2) 0.005(2)
C32 0.038(2) 0.041(2) 0.048(2) 0.000(2) 0.007(2) 0.000(2)
C33 0.042(2) 0.042(2) 0.049(2) 0.001(2) 0.008(2) 0.001(2)
C34 0.032(2) 0.057(2) 0.051(2) 0.005(2) 0.001(2) 0.001(2)
C35 0.045(2) 0.067(2) 0.046(2) 0.005(2) 0.013(2) -0.003(2)
C36 0.035(2) 0.052(2) 0.060(3) -0.002(2) 0.013(2) 0.006(2)
C37 0.033(2) 0.086(3) 0.053(3) 0.011(2) 0.006(2) 0.007(2)
C38 0.041(2) 0.068(2) 0.041(2) 0.006(2) 0.004(2) 0.004(2)
C39 0.042(2) 0.040(2) 0.048(2) -0.002(2) 0.004(2) -0.004(2)
C40 0.041(2) 0.053(2) 0.064(3) -0.003(2) 0.014(2) 0.010(2)
C41 0.060(3) 0.059(2) 0.045(2) -0.002(2) 0.013(2) -0.006(2)
C42 0.038(2) 0.051(2) 0.049(2) 0.006(2) 0.009(2) 0.002(2)
C43 0.042(2) 0.049(2) 0.047(2) -0.003(2) 0.009(2) 0.004(2)
C44 0.039(2) 0.039(2) 0.042(2) 0.000(2) -0.001(2) -0.0012(15)
C45 0.041(2) 0.043(2) 0.046(2) 0.000(2) 0.004(2) -0.007(2)
C46 0.046(2) 0.045(2) 0.073(3) 0.012(2) 0.005(2) 0.008(2)
C47 0.055(2) 0.055(2) 0.059(2) 0.019(2) 0.013(2) 0.004(2)
C48 0.038(2) 0.053(2) 0.054(2) -0.005(2) 0.009(2) -0.002(2)

loop_
_atom_site_label
_atom_site_type_symbol
_atom_site_fract_x
_atom_site_fract_y
_atom_site_fract_z
_atom_site_U_iso_or_equiv
_atom_site_thermal_displace_type
_atom_site_occupancy
_atom_site_calc_flag
_atom_site_refinement_flags
O1 O 1.0461(2) -0.07273(7) 1.3325(2) 0.0464(6) Uani 1 d .
H1O H 0.9811(19) -0.0610(8) 1.2909(2) 0.056 Uiso 1 calc R
O2 O 1.0882(3) -0.09003(7) 1.1499(2) 0.0591(7) Uani 1 d .
O3 O 1.2265(3) 0.00233(8) 1.4533(2) 0.0569(7) Uani 1 d .
H3O H 1.1858(33) 0.0197(6) 1.4082(3) 0.068 Uiso 1 calc R
O4 O 1.2643(2) -0.02158(7) 1.2762(2) 0.0564(7) Uiso 1 d .
O5 O 0.0354(2) 0.17163(6) 1.0034(2) 0.0452(6) Uani 1 d .
H5O H 0.0889(28) 0.1635(2) 0.9599(25) 0.054 Uiso 1 calc R
O6 O 0.0645(3) 0.22845(7) 0.9140(2) 0.0610(7) Uani 1 d .
O7 O 0.2008(2) 0.21695(6) 1.2002(2) 0.0479(6) Uani 1 d .
H7O H 0.2758(16) 0.2135(2) 1.1803(31) 0.057 Uiso 1 calc R
O8 O 0.2256(2) 0.15465(8) 1.2594(2) 0.0617(7) Uani 1 d .
N1 N 0.8437(3) -0.03495(8) 1.1973(3) 0.0491(7) Uani 1 d .
N2 N 0.2159(3) 0.13404(8) 0.8938(3) 0.0441(7) Uani 1 d .
N3 N 1.0772(3) 0.05482(8) 1.3297(3) 0.0499(8) Uani 1 d .
N4 N 0.4167(3) 0.20554(8) 1.1124(3) 0.0479(7) Uani 1 d .
C1 C 1.2343(4) -0.11185(10) 1.3252(3) 0.0479(9) Uani 1 d .
C2 C 1.2375(4) -0.15021(12) 1.2939(4) 0.0664(12) Uani 1 d .
H2 H 1.1727(4) -0.16009(12) 1.2291(4) 0.080 Uiso 1 calc R
C3 C 1.3382(6) -0.17586(13) 1.3582(5) 0.084(2) Uani 1 d .
H3 H 1.3400(6) -0.20261(13) 1.3369(5) 0.101 Uiso 1 calc R
C4 C 1.4301(5) -0.1611(2) 1.4491(5) 0.085(2) Uani 1 d .
H4 H 1.4957(5) -0.1781(2) 1.4919(5) 0.102 Uiso 1 calc R
C5 C 1.4330(4) -0.12209(14) 1.4830(4) 0.0700(13) Uani 1 d .
C6 C 1.5342(4) -0.1073(2) 1.5790(4) 0.078(2) Uani 1 d .
H6 H 1.6015(4) -0.1245(2) 1.6184(4) 0.094 Uiso 1 calc R
C7 C 1.5360(4) -0.0698(2) 1.6144(4) 0.0833(15) Uani 1 d .
H7 H 1.6009(4) -0.0609(2) 1.6807(4) 0.100 Uiso 1 calc R
C8 C 1.4416(4) -0.04438(14) 1.5525(3) 0.0651(12) Uani 1 d .
H8 H 1.4429(4) -0.01794(14) 1.5776(3) 0.078 Uiso 1 calc R
C9 C 1.3462(3) -0.05610(12) 1.4560(3) 0.0505(10) Uani 1 d .
C10 C 1.3344(3) -0.09620(12) 1.4192(3) 0.0517(10) Uani 1 d .
C11 C 1.1169(3) -0.08977(9) 1.2597(3) 0.0436(8) Uani 1 d .
C12 C 1.2720(3) -0.02358(11) 1.3871(3) 0.0479(9) Uani 1 d .
C13 C -0.0706(3) 0.22634(9) 1.0677(3) 0.0364(8) Uani 1 d .
C14 C -0.1570(3) 0.25499(9) 1.0171(3) 0.0448(9) Uani 1 d .
H14 H -0.1480(3) 0.26567(9) 0.9406(3) 0.054 Uiso 1 calc R
C15 C -0.2584(3) 0.26880(10) 1.0762(3) 0.0511(9) Uani 1 d .
H15 H -0.3126(3) 0.29012(10) 1.0433(3) 0.061 Uiso 1 calc R
C16 C -0.2786(3) 0.25164(10) 1.1800(3) 0.0475(9) Uani 1 d .
H16 H -0.3513(3) 0.25994(10) 1.2165(3) 0.057 Uiso 1 calc R
C17 C -0.1947(3) 0.22180(9) 1.2354(3) 0.0408(8) Uani 1 d .
C18 C -0.2204(3) 0.20224(10) 1.3397(3) 0.0480(9) Uani 1 d .
H18 H -0.2985(3) 0.20849(10) 1.3712(3) 0.058 Uiso 1 calc R
C19 C -0.1358(4) 0.17473(10) 1.3957(3) 0.0510(9) Uani 1 d .
H19 H -0.1584(4) 0.16016(10) 1.4614(3) 0.061 Uiso 1 calc R
C20 C -0.0140(4) 0.16789(10) 1.3560(3) 0.0475(9) Uani 1 d .
H20 H 0.0486(4) 0.15014(10) 1.3995(3) 0.057 Uiso 1 calc R
C21 C 0.0158(3) 0.18627(9) 1.2560(3) 0.0377(8) Uani 1 d .
C22 C -0.0804(3) 0.21113(9) 1.1849(3) 0.0346(8) Uani 1 d .
C23 C 0.0197(3) 0.20960(10) 0.9885(3) 0.0408(8) Uani 1 d .
C24 C 0.1566(3) 0.18348(11) 1.2363(3) 0.0441(8) Uani 1 d .
C25 C 0.8678(4) -0.02454(11) 1.0901(4) 0.0574(10) Uani 1 d .
H25 H 0.9363(4) -0.03775(11) 1.0586(4) 0.069 Uiso 1 calc R
C26 C 0.7982(4) 0.00468(11) 1.0210(3) 0.0558(10) Uani 1 d .
H26 H 0.8184(4) 0.01103(11) 0.9436(3) 0.067 Uiso 1 calc R
C27 C 0.6983(3) 0.02477(9) 1.0658(3) 0.0433(8) Uani 1 d .
C28 C 0.6676(4) 0.01062(10) 1.1726(3) 0.0493(9) Uani 1 d .
H28 H 0.5940(4) 0.02123(10) 1.2032(3) 0.059 Uiso 1 calc R
C29 C 0.7418(4) -0.01853(10) 1.2355(3) 0.0524(9) Uani 1 d .
H29 H 0.7187(4) -0.02724(10) 1.3098(3) 0.063 Uiso 1 calc R
C30 C 0.6547(3) 0.06324(10) 1.0095(3) 0.0475(9) Uani 1 d .
H30 H 0.6542(3) 0.06309(10) 0.9200(3) 0.057 Uiso 1 calc R
C31 C 0.5266(3) 0.08215(9) 1.0391(3) 0.0474(9) Uani 1 d .
H31 H 0.4849(3) 0.06510(9) 1.0945(3) 0.057 Uiso 1 calc R
C32 C 0.4215(3) 0.09771(9) 0.9368(3) 0.0422(8) Uani 1 d .
C33 C 0.3093(3) 0.11481(9) 0.9695(3) 0.0441(8) Uani 1 d .
H33 H 0.2985(3) 0.11259(9) 1.0519(3) 0.053 Uiso 1 calc R
C34 C 0.2277(3) 0.13548(10) 0.7776(3) 0.0474(9) Uani 1 d .
H34 H 0.1611(3) 0.14877(10) 0.7220(3) 0.057 Uiso 1 calc R
C35 C 0.3322(3) 0.11858(10) 0.7344(3) 0.0520(9) Uani 1 d .
H35 H 0.3369(3) 0.11977(10) 0.6503(3) 0.062 Uiso 1 calc R
C36 C 0.4306(3) 0.09975(10) 0.8155(3) 0.0486(9) Uani 1 d .
H36 H 0.5045(3) 0.08824(10) 0.7875(3) 0.058 Uiso 1 calc R
C37 C 1.0856(3) 0.06692(11) 1.2180(3) 0.0575(10) Uani 1 d .
H37 H 1.1685(3) 0.06361(11) 1.1913(3) 0.069 Uiso 1 calc R
C38 C 0.9833(3) 0.08371(10) 1.1393(3) 0.0505(9) Uani 1 d .
H38 H 0.9973(3) 0.09259(10) 1.0621(3) 0.061 Uiso 1 calc R
C39 C 0.8598(3) 0.08778(9) 1.1719(3) 0.0438(9) Uani 1 d .
C40 C 0.8512(4) 0.07766(10) 1.2884(4) 0.0522(10) Uani 1 d .
H40 H 0.7700(4) 0.08185(10) 1.3173(4) 0.063 Uiso 1 calc R
C41 C 0.9600(4) 0.06128(10) 1.3654(3) 0.0542(10) Uani 1 d .
H41 H 0.9509(4) 0.05445(10) 1.4458(3) 0.065 Uiso 1 calc R
C42 C 0.7410(3) 0.09899(10) 1.0751(3) 0.0458(9) Uani 1 d .
H42 H 0.7703(3) 0.11639(10) 1.0131(3) 0.055 Uiso 1 calc R
C43 C 0.6158(3) 0.11548(9) 1.1148(3) 0.0459(9) Uani 1 d .
H43 H 0.6201(3) 0.11150(9) 1.2041(3) 0.055 Uiso 1 calc R
C44 C 0.5713(3) 0.15599(9) 1.0795(3) 0.0407(8) Uani 1 d .
C45 C 0.4876(3) 0.17368(9) 1.1469(3) 0.0438(9) Uani 1 d .
H45 H 0.4800(3) 0.16242(9) 1.2229(3) 0.053 Uiso 1 calc R
C46 C 0.4293(4) 0.22199(10) 1.0075(4) 0.0555(10) Uani 1 d .
H46 H 0.3774(4) 0.24440(10) 0.9811(4) 0.067 Uiso 1 calc R
C47 C 0.5147(4) 0.20770(11) 0.9360(4) 0.0563(10) Uani 1 d .
H47 H 0.5240(4) 0.22058(11) 0.8628(4) 0.068 Uiso 1 calc R
C48 C 0.5872(3) 0.17424(10) 0.9720(3) 0.0483(9) Uani 1 d .
H48 H 0.6471(3) 0.16391(10) 0.9238(3) 0.058 Uiso 1 calc R

loop_
_atom_type_symbol
_atom_type_description
_atom_type_scat_dispersion_real
_atom_type_scat_dispersion_imag
_atom_type_scat_source
C C 0.0033 0.0016 'International Tables Vol C Tables 4.2.6.8 and 6.1.1.4'
H H 0.0000 0.0000 'International Tables Vol C Tables 4.2.6.8 and 6.1.1.4'
N N 0.0061 0.0033 'International Tables Vol C Tables 4.2.6.8 and 6.1.1.4'
O O 0.0106 0.0060 'International Tables Vol C Tables 4.2.6.8 and 6.1.1.4'

loop_
_geom_angle_atom_site_label_1
_geom_angle_atom_site_label_2
_geom_angle_atom_site_label_3
_geom_angle
C25 N1 C29 117.7(3)
C34 N2 C33 117.5(3)
C37 N3 C41 115.8(3)
C46 N4 C45 118.2(3)
C2 C1 C10 120.3(3)
C2 C1 C11 114.8(4)
C10 C1 C11 124.8(3)
C1 C2 C3 120.6(5)
C4 C3 C2 118.7(5)
C3 C4 C5 123.0(4)
C4 C5 C10 118.9(5)
C4 C5 C6 121.3(4)
C10 C5 C6 119.8(5)
C7 C6 C5 121.7(4)
C6 C7 C8 119.0(5)
C9 C8 C7 122.3(5)
C8 C9 C10 121.0(3)
C8 C9 C12 114.1(4)
C10 C9 C12 124.4(3)
C1 C10 C5 118.4(4)
C1 C10 C9 125.6(3)
C5 C10 C9 116.0(4)
O2 C11 O1 124.8(3)
O2 C11 C1 121.4(3)
O1 C11 C1 113.6(3)
O4 C12 O3 125.0(3)
O4 C12 C9 120.0(4)
O3 C12 C9 114.9(3)
C14 C13 C22 119.7(3)
C14 C13 C23 116.5(3)
C22 C13 C23 123.5(3)
C13 C14 C15 121.2(3)
C16 C15 C14 119.7(3)
C15 C16 C17 121.6(3)
C16 C17 C18 121.6(3)
C16 C17 C22 119.1(3)
C18 C17 C22 119.3(3)
C19 C18 C17 121.3(3)
C18 C19 C20 119.5(3)
C21 C20 C19 121.2(3)
C20 C21 C22 120.2(3)
C20 C21 C24 116.8(3)
C22 C21 C24 122.4(3)
C17 C22 C21 117.2(3)
C17 C22 C13 117.6(3)
C21 C22 C13 125.1(3)
O6 C23 O5 124.4(3)
O6 C23 C13 123.3(3)
O5 C23 C13 112.1(3)
O8 C24 O7 124.0(3)
O8 C24 C21 123.7(3)
O7 C24 C21 112.1(3)
N1 C25 C26 123.1(3)
C25 C26 C27 119.5(3)
C28 C27 C26 115.5(3)
C28 C27 C30 125.5(3)
C26 C27 C30 117.8(3)
C29 C28 C27 121.0(3)
N1 C29 C28 122.6(3)
C27 C30 C31 118.7(3)
C27 C30 C42 112.7(3)
C31 C30 C42 89.6(2)
C32 C31 C30 119.6(3)
C32 C31 C43 113.7(3)
C30 C31 C43 89.7(2)
C36 C32 C33 116.2(3)
C36 C32 C31 126.7(3)
C33 C32 C31 116.8(3)
N2 C33 C32 124.7(3)
N2 C34 C35 122.7(3)
C34 C35 C36 118.8(3)
C32 C36 C35 120.0(3)
N3 C37 C38 124.5(3)
C37 C38 C39 120.0(3)
C40 C39 C38 116.3(3)
C40 C39 C42 124.4(3)
C38 C39 C42 119.0(3)
C39 C40 C41 120.8(3)
N3 C41 C40 122.2(3)
C39 C42 C43 118.9(3)
C39 C42 C30 115.5(3)
C43 C42 C30 90.0(2)
C44 C43 C42 119.7(3)
C44 C43 C31 114.2(3)
C42 C43 C31 90.2(2)
C45 C44 C48 117.0(3)
C45 C44 C43 117.0(3)
C48 C44 C43 124.9(3)
N4 C45 C44 124.2(3)
N4 C46 C47 122.2(3)
C46 C47 C48 119.1(3)
C47 C48 C44 119.1(3)

loop_
_geom_bond_atom_site_label_1
_geom_bond_atom_site_label_2
_geom_bond_distance
O1 C11 1.317(4)
O2 C11 1.210(4)
O3 C12 1.295(4)
O4 C12 1.230(4)
O5 C23 1.321(4)
O6 C23 1.206(4)
O7 C24 1.324(4)
O8 C24 1.214(4)
N1 C25 1.316(4)
N1 C29 1.317(4)
N2 C34 1.327(4)
N2 C33 1.329(4)
N3 C37 1.334(4)
N3 C41 1.341(4)
N4 C46 1.328(5)
N4 C45 1.329(4)
C1 C2 1.366(5)
C1 C10 1.431(5)
C1 C11 1.491(5)
C2 C3 1.442(6)
C3 C4 1.350(7)
C4 C5 1.392(7)
C5 C10 1.431(5)
C5 C6 1.439(7)
C6 C7 1.348(7)
C7 C8 1.388(6)
C8 C9 1.376(5)
C9 C10 1.436(5)
C9 C12 1.484(5)
C13 C14 1.373(4)
C13 C22 1.430(4)
C13 C23 1.500(4)
C14 C15 1.403(5)
C15 C16 1.350(5)
C16 C17 1.405(5)
C17 C18 1.410(5)
C17 C22 1.428(4)
C18 C19 1.353(5)
C19 C20 1.409(5)
C20 C21 1.364(4)
C21 C22 1.428(4)
C21 C24 1.490(5)
C25 C26 1.382(5)
C26 C27 1.393(5)
C27 C28 1.376(5)
C27 C30 1.496(4)
C28 C29 1.370(5)
C30 C31 1.543(5)
C30 C42 1.608(5)
C31 C32 1.517(5)
C31 C43 1.604(5)
C32 C36 1.378(5)
C32 C33 1.389(5)
C34 C35 1.372(5)
C35 C36 1.385(5)
C37 C38 1.364(5)
C38 C39 1.375(5)
C39 C40 1.367(5)
C39 C42 1.520(5)
C40 C41 1.393(5)
C42 C43 1.531(5)
C43 C44 1.495(4)
C44 C45 1.375(5)
C44 C48 1.390(5)
C46 C47 1.372(5)
C47 C48 1.386(5)
